data_7209556
loop_
_publ_author_name
'Kosaka, Yosuke'
'Yamamoto, Hiroshi M.'
'Tajima, Akiko'
'Nakao, Akiko'
'Cui, Hengbo'
'Kato, Reizo'

_publ_section_title
;
 Supramolecular Ni(dmit)2 salts with halopyridinium cations -development
 of multifunctional molecular conductors with the use of competing
 supramolecular interactions
;
_journal_issue 16
_journal_name_full CrystEngComm
_journal_page_first 3200
_journal_paper_doi 10.1039/c2ce26841h
_journal_volume 15
_journal_year 2013
_chemical_formula_moiety 'C6 H6 I2 N, 3(C6 Ni S10)'
_chemical_formula_sum 'C24 H6 I2 N Ni3 S30'
_chemical_formula_weight 1700.03
_space_group_IT_number 15
_symmetry_cell_setting monoclinic
_symmetry_Int_Tables_number 15
_symmetry_space_group_name_Hall '-C 2yc'
_symmetry_space_group_name_H-M 'C 1 2/c 1'
_cell_angle_alpha 90
_cell_angle_beta 103.317(3)
_cell_angle_gamma 90
_cell_formula_units_Z 4
_cell_length_a 35.368(7)
_cell_length_b 11.088(2)
_cell_length_c 13.129(3)
_cell_measurement_reflns_used 6270
_cell_measurement_temperature 295.0
_cell_measurement_theta_max 27.5
_cell_measurement_theta_min 3.1
_cell_volume 5010.2(18)
_computing_cell_refinement CRYSTALCLEAR
_computing_data_collection CRYSTALCLEAR
_computing_data_reduction 'teXsan Ver. 2.0'
_computing_publication_material 'teXsan Ver. 2.0'
_computing_structure_refinement SHELXL97
_computing_structure_solution SIR97
_diffrn_ambient_temperature 295
_diffrn_detector_area_resol_mean 14.71
_diffrn_measured_fraction_theta_full 0.99
_diffrn_measured_fraction_theta_max 0.99
_diffrn_measurement_device_type 'Rigaku/MSC Mercury CCD'
_diffrn_measurement_method \w
_diffrn_radiation_type 'Mo K\a'
_diffrn_radiation_wavelength 0.7107
_diffrn_reflns_av_R_equivalents 0.031
_diffrn_reflns_limit_h_max 45
_diffrn_reflns_limit_h_min 0
_diffrn_reflns_limit_k_max 14
_diffrn_reflns_limit_k_min 0
_diffrn_reflns_limit_l_max 16
_diffrn_reflns_limit_l_min -17
_diffrn_reflns_number 20627
_diffrn_reflns_theta_full 27.48
_diffrn_reflns_theta_max 27.48
_exptl_absorpt_coefficient_mu 3.627
_exptl_absorpt_correction_T_max 0.8541
_exptl_absorpt_correction_T_min 0.5685
_exptl_absorpt_correction_type numerical
_exptl_absorpt_process_details 'Rigaku/MSC CrysatalClear'
_exptl_crystal_colour Black
_exptl_crystal_density_diffrn 2.254
_exptl_crystal_density_method 'not measured'
_exptl_crystal_description Platelet
_exptl_crystal_F_000 3308.00
_exptl_crystal_size_max 0.300
_exptl_crystal_size_mid 0.200
_exptl_crystal_size_min 0.100
_refine_diff_density_max 0.82
_refine_diff_density_min -1.01
_refine_ls_extinction_coef 0.0000
_refine_ls_extinction_expression Fc^*^=kFc[1+0.001xFc^2^\l^3^/sin(2\q)]^-1/4^
_refine_ls_extinction_method SHELXL
_refine_ls_goodness_of_fit_ref 0.976
_refine_ls_hydrogen_treatment noref
_refine_ls_number_parameters 287
_refine_ls_number_reflns 5731
_refine_ls_R_factor_gt 0.0389
_refine_ls_shift/su_max -0.0010
_refine_ls_structure_factor_coef Fsqd
_refine_ls_weighting_details 'w = 1/[\s^2^(Fo^2^) + (0.1000P)^2^+0.0000P] where P=(Fo^2^+2Fc^2^)/3'
_refine_ls_weighting_scheme calc
_refine_ls_wR_factor_ref 0.1034
_reflns_number_gt 3981
_reflns_number_total 5731
_reflns_threshold_expression >2.0sigma(I)
_cod_data_source_file c2ce26841h.txt
_cod_data_source_block 2
_cod_depositor_comments
;
The following automatic conversions were performed:

'_exptl_absorpt_correction_type' value 'Numerical' changed to
'numerical' according to
/home/saulius/struct/CIF-dictionaries/cif_core.dic dictionary named
'cif_core.dic' version 2.4.2 from 2011-04-26.

Automatic conversion script
Id: cif_fix_values 1891 2012-01-12 08:04:46Z andrius 
;
_cod_original_sg_symbol_H-M 'C 2/c '
_cod_original_formula_sum 'C24 H6 I2 N Ni3 S30 '
_cod_database_code 7209556

loop_
_symmetry_equiv_pos_as_xyz
x,y,z
-x,y,1/2-z
-x,-y,-z
x,-y,1/2+z
1/2+x,1/2+y,z
1/2-x,1/2+y,1/2-z
1/2-x,1/2-y,-z
1/2+x,1/2-y,1/2+z

loop_
_atom_site_label
_atom_site_type_symbol
_atom_site_fract_x
_atom_site_fract_y
_atom_site_fract_z
_atom_site_U_iso_or_equiv
_atom_site_adp_type
_atom_site_occupancy
_atom_site_symmetry_multiplicity
_atom_site_calc_flag
_atom_site_refinement_flags
_atom_site_disorder_group
I(1) I 0.94414(3) 1.0218(2) 0.52580(9) 0.1162(6) Uani 0.50 2 d P 1
I(2) I 0.95125(3) 0.94715(8) 0.54333(8) 0.0577(2) Uani 0.50 2 d P 2
Ni(1) Ni 0.7500 0.7500 0.0000 0.0351(2) Uani 1.00 2 d S .
Ni(2) Ni 0.79376(2) 0.41628(5) 0.07556(4) 0.0392(1) Uani 1.00 1 d . .
S(1) S 0.76542(3) 0.7882(1) 0.16546(7) 0.0398(2) Uani 1.00 1 d . .
S(2) S 0.80911(3) 0.7049(1) -0.00639(8) 0.0426(3) Uani 1.00 1 d . .
S(3) S 0.84273(3) 0.7780(1) 0.32159(8) 0.0418(2) Uani 1.00 1 d . .
S(4) S 0.88278(3) 0.6986(1) 0.16534(9) 0.0458(3) Uani 1.00 1 d . .
S(5) S 0.92710(4) 0.7229(1) 0.3864(1) 0.0604(3) Uani 1.00 1 d . .
S(6) S 0.81512(3) 0.4414(1) 0.24144(8) 0.0455(3) Uani 1.00 1 d . .
S(7) S 0.85051(3) 0.3723(1) 0.05244(9) 0.0474(3) Uani 1.00 1 d . .
S(8) S 0.73731(3) 0.4647(1) 0.09776(8) 0.0456(3) Uani 1.00 1 d . .
S(9) S 0.77130(3) 0.3773(1) -0.08790(8) 0.0445(3) Uani 1.00 1 d . .
S(10) S 0.89514(4) 0.4014(1) 0.3819(1) 0.0580(3) Uani 1.00 1 d . .
S(11) S 0.92833(3) 0.3485(1) 0.2041(1) 0.0569(3) Uani 1.00 1 d . .
S(12) S 0.65852(3) 0.4723(1) -0.05060(9) 0.0474(3) Uani 1.00 1 d . .
S(13) S 0.69002(4) 0.3878(1) -0.22419(9) 0.0497(3) Uani 1.00 1 d . .
S(14) S 0.97953(4) 0.3491(2) 0.4176(1) 0.0940(6) Uani 1.00 1 d . .
S(15) S 0.60645(4) 0.4456(1) -0.2631(1) 0.0641(4) Uani 1.00 1 d . .
N(1) N 1.0000 1.2530(6) 0.7500 0.071(2) Uani 1.00 2 d S .
C(1) C 0.8141(1) 0.7608(3) 0.1956(3) 0.0356(8) Uani 1.00 1 d . .
C(2) C 0.8332(1) 0.7246(4) 0.1215(3) 0.0355(9) Uani 1.00 1 d . .
C(3) C 0.8866(1) 0.7338(4) 0.2961(3) 0.0429(10) Uani 1.00 1 d . .
C(4) C 0.8631(1) 0.4050(4) 0.2597(3) 0.0415(9) Uani 1.00 1 d . .
C(5) C 0.8785(1) 0.3771(4) 0.1758(3) 0.0412(9) Uani 1.00 1 d . .
C(6) C 0.7081(1) 0.4445(4) -0.0222(3) 0.0378(9) Uani 1.00 1 d . .
C(7) C 0.7232(1) 0.4049(4) -0.1049(3) 0.0393(9) Uani 1.00 1 d . .
C(8) C 0.9364(1) 0.3656(4) 0.3391(4) 0.058(1) Uani 1.00 1 d . .
C(9) C 0.6492(1) 0.4357(4) -0.1830(4) 0.046(1) Uani 1.00 1 d . .
C(10) C 0.9801(2) 1.1912(7) 0.6660(4) 0.072(2) Uani 1.00 1 d . .
C(11) C 0.9800(1) 1.0677(6) 0.6660(4) 0.058(1) Uani 1.00 1 d . .
C(12) C 1.0000 1.0083(7) 0.7500 0.059(2) Uani 1.00 2 d S .
C(13) C 0.9910(3) 1.3867(8) 0.7210(10) 0.063(3) Uani 0.50 2 d P .
H(1) H 0.9658 1.2353 0.6056 0.0878 Uiso 1.00 1 calc . .
H(2) H 1.0000 0.9210 0.7500 0.0848 Uiso 1.00 2 calc S .
H(3) H 1.0146 1.4301 0.7195 0.0820 Uiso 0.50 2 calc P .
H(4) H 0.9801 1.4259 0.7743 0.0820 Uiso 0.50 2 calc P .
H(5) H 0.9733 1.3956 0.6562 0.0820 Uiso 0.50 2 calc P .

loop_
_atom_site_aniso_label
_atom_site_aniso_U_11
_atom_site_aniso_U_22
_atom_site_aniso_U_33
_atom_site_aniso_U_12
_atom_site_aniso_U_13
_atom_site_aniso_U_23
I(1) 0.0681(7) 0.229(2) 0.0513(6) -0.0659(10) 0.0127(5) -0.0489(9)
I(2) 0.0496(4) 0.0695(6) 0.0545(5) -0.0130(4) 0.0131(3) -0.0109(4)
Ni(1) 0.0371(4) 0.0400(4) 0.0271(4) 0.0019(3) 0.0051(3) -0.0028(3)
Ni(2) 0.0401(3) 0.0413(3) 0.0392(3) -0.0010(2) 0.0156(2) -0.0033(2)
S(1) 0.0392(5) 0.0515(7) 0.0285(5) 0.0054(5) 0.0069(4) -0.0031(4)
S(2) 0.0397(6) 0.0569(7) 0.0306(5) 0.0034(5) 0.0068(4) -0.0079(5)
S(3) 0.0413(6) 0.0530(7) 0.0291(5) -0.0049(5) 0.0044(4) -0.0018(4)
S(4) 0.0355(6) 0.0590(7) 0.0421(6) 0.0013(5) 0.0069(5) -0.0065(5)
S(5) 0.0410(6) 0.0789(9) 0.0530(7) -0.0041(6) -0.0063(5) -0.0059(6)
S(6) 0.0454(6) 0.0547(7) 0.0398(6) 0.0033(5) 0.0167(5) -0.0034(5)
S(7) 0.0431(6) 0.0577(7) 0.0450(6) -0.0028(5) 0.0177(5) -0.0104(5)
S(8) 0.0454(6) 0.0559(7) 0.0390(6) 0.0053(5) 0.0169(5) -0.0029(5)
S(9) 0.0459(6) 0.0514(7) 0.0405(6) -0.0012(5) 0.0186(5) -0.0045(5)
S(10) 0.0531(7) 0.0716(9) 0.0474(7) -0.0017(6) 0.0077(6) 0.0028(6)
S(11) 0.0420(6) 0.0654(8) 0.0660(8) 0.0002(6) 0.0181(6) 0.0026(6)
S(12) 0.0432(6) 0.0535(7) 0.0474(6) 0.0042(5) 0.0143(5) 0.0056(5)
S(13) 0.0542(7) 0.0568(7) 0.0393(6) -0.0070(6) 0.0132(5) 0.0004(5)
S(14) 0.0495(9) 0.141(2) 0.085(1) -0.0026(9) 0.0014(8) 0.044(1)
S(15) 0.0537(8) 0.0748(9) 0.0578(8) -0.0062(7) 0.0005(6) 0.0148(7)
N(1) 0.078(5) 0.056(4) 0.099(6) 0.0000 0.061(5) 0.0000
C(1) 0.040(2) 0.035(2) 0.029(2) -0.002(2) 0.002(2) 0.005(2)
C(2) 0.033(2) 0.038(2) 0.034(2) -0.001(2) 0.004(2) 0.004(2)
C(3) 0.048(2) 0.037(2) 0.042(2) -0.005(2) 0.006(2) 0.002(2)
C(4) 0.046(2) 0.036(2) 0.041(2) -0.003(2) 0.007(2) 0.000(2)
C(5) 0.037(2) 0.037(2) 0.052(3) -0.003(2) 0.016(2) -0.002(2)
C(6) 0.039(2) 0.034(2) 0.042(2) -0.001(2) 0.013(2) 0.007(2)
C(7) 0.045(2) 0.032(2) 0.042(2) -0.008(2) 0.012(2) 0.005(2)
C(8) 0.051(3) 0.057(3) 0.067(3) -0.004(2) 0.013(3) 0.018(3)
C(9) 0.054(3) 0.037(2) 0.047(3) -0.007(2) 0.010(2) 0.009(2)
C(10) 0.049(3) 0.117(6) 0.055(3) 0.024(3) 0.023(3) 0.039(3)
C(11) 0.037(3) 0.096(4) 0.042(3) -0.009(3) 0.009(2) -0.004(3)
C(12) 0.051(4) 0.064(5) 0.062(5) 0.0000 0.013(4) 0.0000
C(13) 0.060(10) 0.044(5) 0.09(1) -0.004(5) 0.020(6) -0.013(5)

loop_
_atom_type_symbol
_atom_type_description
_atom_type_scat_dispersion_real
_atom_type_scat_dispersion_imag
_atom_type_scat_source
C C 0.003 0.002
;International Tables for Crystallography
(1992, Vol. C, Tables 4.2.6.8 and 6.1.1.4)
;
H H 0.000 0.000
;International Tables for Crystallography
(1992, Vol. C, Table 6.1.1.4)
;
N N 0.006 0.003
;International Tables for Crystallography
(1992, Vol. C, Tables 4.2.6.8 and 6.1.1.4)
;
Ni Ni 0.339 1.112
;International Tables for Crystallography
(1992, Vol. C, Tables 4.2.6.8 and 6.1.1.4)
;
S S 0.125 0.123
;International Tables for Crystallography
(1992, Vol. C, Tables 4.2.6.8 and 6.1.1.4)
;
I I -0.474 1.812
;International Tables for Crystallography
(1992, Vol. C, Tables 4.2.6.8 and 6.1.1.4)
;

loop_
_geom_angle_atom_site_label_1
_geom_angle_atom_site_label_2
_geom_angle_atom_site_label_3
_geom_angle
_geom_angle_site_symmetry_1
_geom_angle_site_symmetry_3
_geom_angle_publ_flag
I(2) I(1) C(11) 85.3(2) . . yes
I(1) I(2) C(11) 70.7(2) . . yes
S(1) Ni(1) S(1) 180.0 . 7_665 yes
S(1) Ni(1) S(2) 93.55(4) . . yes
S(1) Ni(1) S(2) 86.45(4) . 7_665 yes
S(1) Ni(1) S(2) 86.45(4) 7_665 . yes
S(1) Ni(1) S(2) 93.55(4) 7_665 7_665 yes
S(2) Ni(1) S(2) 180.0 . 7_665 yes
S(6) Ni(2) S(7) 92.90(5) . . yes
S(6) Ni(2) S(8) 87.20(5) . . yes
S(6) Ni(2) S(9) 175.64(5) . . yes
S(7) Ni(2) S(8) 178.59(5) . . yes
S(7) Ni(2) S(9) 87.48(5) . . yes
S(8) Ni(2) S(9) 92.54(5) . . yes
Ni(1) S(1) C(1) 101.9(1) . . yes
Ni(1) S(2) C(2) 101.4(1) . . yes
C(1) S(3) C(3) 97.8(2) . . yes
C(2) S(4) C(3) 97.6(2) . . yes
Ni(2) S(6) C(4) 102.6(2) . . yes
Ni(2) S(7) C(5) 102.5(2) . . yes
Ni(2) S(8) C(6) 103.1(2) . . yes
Ni(2) S(9) C(7) 103.0(2) . . yes
C(4) S(10) C(8) 97.2(2) . . yes
C(5) S(11) C(8) 96.8(2) . . yes
C(6) S(12) C(9) 97.0(2) . . yes
C(7) S(13) C(9) 97.1(2) . . yes
C(10) N(1) C(10) 119.1(7) . 2_756 yes
C(10) N(1) C(13) 104.2(5) . . yes
C(10) N(1) C(13) 136.6(6) . 2_756 yes
C(10) N(1) C(13) 136.6(6) 2_756 . yes
C(10) N(1) C(13) 104.2(5) 2_756 2_756 yes
S(1) C(1) S(3) 122.5(2) . . yes
S(1) C(1) C(2) 121.6(3) . . yes
S(3) C(1) C(2) 115.9(3) . . yes
S(2) C(2) S(4) 122.6(3) . . yes
S(2) C(2) C(1) 121.5(3) . . yes
S(4) C(2) C(1) 116.0(3) . . yes
S(3) C(3) S(4) 112.7(2) . . yes
S(3) C(3) S(5) 123.6(3) . . yes
S(4) C(3) S(5) 123.7(3) . . yes
S(6) C(4) S(10) 123.5(3) . . yes
S(6) C(4) C(5) 120.4(3) . . yes
S(10) C(4) C(5) 116.1(3) . . yes
S(7) C(5) S(11) 122.5(3) . . yes
S(7) C(5) C(4) 121.5(3) . . yes
S(11) C(5) C(4) 116.0(3) . . yes
S(8) C(6) S(12) 123.2(3) . . yes
S(8) C(6) C(7) 120.7(3) . . yes
S(12) C(6) C(7) 116.1(3) . . yes
S(9) C(7) S(13) 123.3(3) . . yes
S(9) C(7) C(6) 120.7(3) . . yes
S(13) C(7) C(6) 115.9(3) . . yes
S(10) C(8) S(11) 113.9(3) . . yes
S(10) C(8) S(14) 123.6(3) . . yes
S(11) C(8) S(14) 122.5(3) . . yes
S(12) C(9) S(13) 113.7(2) . . yes
S(12) C(9) S(15) 124.1(3) . . yes
S(13) C(9) S(15) 122.1(3) . . yes
N(1) C(10) C(11) 120.5(5) . . yes
I(1) C(11) C(10) 104.5(3) . . yes
I(1) C(11) C(12) 136.1(5) . . yes
I(2) C(11) C(10) 128.3(3) . . yes
I(2) C(11) C(12) 112.3(4) . . yes
C(10) C(11) C(12) 119.4(5) . . yes
C(11) C(12) C(11) 121.1(7) . 2_756 yes
N(1) C(13) C(13) 73.6(4) . 2_756 yes

loop_
_geom_bond_atom_site_label_1
_geom_bond_atom_site_label_2
_geom_bond_distance
_geom_bond_site_symmetry_2
_geom_bond_publ_flag
I(1) I(2) 0.881(2) . yes
I(1) C(11) 2.044(4) . yes
I(2) C(11) 2.158(5) . yes
Ni(1) S(1) 2.1564(9) . yes
Ni(1) S(1) 2.1564(9) 7_665 yes
Ni(1) S(2) 2.170(1) . yes
Ni(1) S(2) 2.170(1) 7_665 yes
Ni(2) S(6) 2.152(1) . yes
Ni(2) S(7) 2.154(1) . yes
Ni(2) S(8) 2.151(1) . yes
Ni(2) S(9) 2.154(1) . yes
S(1) C(1) 1.704(4) . yes
S(2) C(2) 1.712(4) . yes
S(3) C(1) 1.739(4) . yes
S(3) C(3) 1.732(5) . yes
S(4) C(2) 1.741(4) . yes
S(4) C(3) 1.735(4) . yes
S(5) C(3) 1.640(4) . yes
S(6) C(4) 1.706(4) . yes
S(7) C(5) 1.694(4) . yes
S(8) C(6) 1.687(4) . yes
S(9) C(7) 1.691(4) . yes
S(10) C(4) 1.739(4) . yes
S(10) C(8) 1.726(6) . yes
S(11) C(5) 1.745(4) . yes
S(11) C(8) 1.739(6) . yes
S(12) C(6) 1.736(4) . yes
S(12) C(9) 1.741(5) . yes
S(13) C(7) 1.738(4) . yes
S(13) C(9) 1.737(5) . yes
S(14) C(8) 1.643(5) . yes
S(15) C(9) 1.635(4) . yes
N(1) C(10) 1.351(6) . yes
N(1) C(10) 1.351(6) 2_756 yes
N(1) C(13) 1.55(1) . yes
N(1) C(13) 1.55(1) 2_756 yes
C(1) C(2) 1.364(6) . yes
C(4) C(5) 1.372(7) . yes
C(6) C(7) 1.387(6) . yes
C(10) C(11) 1.369(10) . yes
C(11) C(12) 1.339(6) . yes
C(13) C(13) 0.87(2) 2_756 yes

loop_
_geom_contact_atom_site_label_1
_geom_contact_atom_site_label_2
_geom_contact_distance
_geom_contact_site_symmetry_2
I(1) S(15) 3.519(2) 7_665
I(2) S(5) 3.217(2) .
Ni(1) S(8) 3.481(1) .
Ni(1) S(8) 3.481(1) 7_665
Ni(2) S(2) 3.459(1) .
S(1) C(7) 3.539(4) 7_665
S(3) S(7) 3.414(2) 4_565
S(3) S(9) 3.485(2) 4_565
S(4) C(5) 3.572(4) .
S(5) N(1) 3.471(2) 3_776
S(6) C(1) 3.592(4) .
S(8) S(13) 3.569(2) 4_565
S(12) C(2) 3.518(4) 7_665
S(15) C(3) 3.596(4) 7_665

loop_
_geom_torsion_atom_site_label_1
_geom_torsion_atom_site_label_2
_geom_torsion_atom_site_label_3
_geom_torsion_atom_site_label_4
_geom_torsion
_geom_torsion_site_symmetry_2
_geom_torsion_site_symmetry_3
_geom_torsion_site_symmetry_4
_geom_torsion_publ_flag
I(1) I(2) C(11) C(10) -6.9(5) . . . yes
I(1) I(2) C(11) C(12) 173.7(4) . . . yes
I(1) C(11) C(10) N(1) 177.6(4) . . . yes
I(1) C(11) C(12) C(11) -176.8(6) . . 2_756 yes
I(2) I(1) C(11) C(10) 174.4(4) . . . yes
I(2) I(1) C(11) C(12) -8.4(5) . . . yes
I(2) C(11) C(10) N(1) -179.6(3) . . . yes
I(2) C(11) C(12) C(11) 179.6(4) . . 2_756 yes
Ni(1) S(1) C(1) S(3) 179.7(2) . . . yes
Ni(1) S(1) C(1) C(2) 0.2(4) . . . yes
Ni(1) S(1) C(1) S(3) -179.7(2) 7_665 7_665 7_665 yes
Ni(1) S(1) C(1) C(2) -0.2(4) 7_665 7_665 7_665 yes
Ni(1) S(2) C(2) S(4) 179.0(2) . . . yes
Ni(1) S(2) C(2) C(1) -0.4(4) . . . yes
Ni(1) S(2) C(2) S(4) -179.0(2) 7_665 7_665 7_665 yes
Ni(1) S(2) C(2) C(1) 0.4(4) 7_665 7_665 7_665 yes
Ni(2) S(6) C(4) S(10) -176.7(2) . . . yes
Ni(2) S(6) C(4) C(5) 3.8(4) . . . yes
Ni(2) S(7) C(5) S(11) -179.9(2) . . . yes
Ni(2) S(7) C(5) C(4) -0.3(4) . . . yes
Ni(2) S(8) C(6) S(12) -179.3(2) . . . yes
Ni(2) S(8) C(6) C(7) 0.1(4) . . . yes
Ni(2) S(9) C(7) S(13) -179.9(2) . . . yes
Ni(2) S(9) C(7) C(6) 0.8(4) . . . yes
S(1) Ni(1) S(2) C(2) 0.4(1) . . . yes
S(1) Ni(1) S(2) C(2) 179.6(1) . 7_665 7_665 yes
S(1) C(1) S(3) C(3) 178.8(3) . . . yes
S(1) C(1) C(2) S(2) 0.2(5) . . . yes
S(1) C(1) C(2) S(4) -179.2(2) . . . yes
S(2) Ni(1) S(1) C(1) -0.3(1) . . . yes
S(2) Ni(1) S(1) C(1) -179.7(1) . 7_665 7_665 yes
S(2) C(2) S(4) C(3) -179.5(3) . . . yes
S(2) C(2) C(1) S(3) -179.4(2) . . . yes
S(3) C(1) C(2) S(4) 1.2(4) . . . yes
S(3) C(3) S(4) C(2) -1.0(3) . . . yes
S(4) C(3) S(3) C(1) 1.5(3) . . . yes
S(5) C(3) S(3) C(1) -177.0(3) . . . yes
S(5) C(3) S(4) C(2) 177.5(3) . . . yes
S(6) Ni(2) S(7) C(5) 2.1(2) . . . yes
S(6) Ni(2) S(8) C(6) -175.3(2) . . . yes
S(6) C(4) S(10) C(8) -177.7(3) . . . yes
S(6) C(4) C(5) S(7) -2.5(5) . . . yes
S(6) C(4) C(5) S(11) 177.1(2) . . . yes
S(7) Ni(2) S(6) C(4) -3.1(2) . . . yes
S(7) Ni(2) S(9) C(7) -179.2(1) . . . yes
S(7) C(5) S(11) C(8) -178.7(3) . . . yes
S(7) C(5) C(4) S(10) 177.9(2) . . . yes
S(8) Ni(2) S(6) C(4) 178.4(2) . . . yes
S(8) Ni(2) S(9) C(7) -0.6(2) . . . yes
S(8) C(6) S(12) C(9) 178.9(3) . . . yes
S(8) C(6) C(7) S(9) -0.7(5) . . . yes
S(8) C(6) C(7) S(13) -180.0(2) . . . yes
S(9) Ni(2) S(7) C(5) -173.6(2) . . . yes
S(9) Ni(2) S(8) C(6) 0.3(2) . . . yes
S(9) C(7) S(13) C(9) -177.9(3) . . . yes
S(9) C(7) C(6) S(12) 178.8(2) . . . yes
S(10) C(4) C(5) S(11) -2.5(5) . . . yes
S(10) C(8) S(11) C(5) -0.4(3) . . . yes
S(11) C(8) S(10) C(4) -0.7(3) . . . yes
S(12) C(6) C(7) S(13) -0.6(4) . . . yes
S(12) C(9) S(13) C(7) -1.7(3) . . . yes
S(13) C(9) S(12) C(6) 1.4(3) . . . yes
S(14) C(8) S(10) C(4) 179.2(3) . . . yes
S(14) C(8) S(11) C(5) 179.7(3) . . . yes
S(15) C(9) S(12) C(6) -178.1(3) . . . yes
S(15) C(9) S(13) C(7) 177.9(3) . . . yes
N(1) C(10) C(11) C(12) -0.2(8) . . . yes
N(1) C(10) C(11) C(12) -0.2(8) 2_756 2_756 . yes
C(1) C(2) S(4) C(3) -0.1(4) . . . yes
C(2) C(1) S(3) C(3) -1.6(3) . . . yes
C(4) C(5) S(11) C(8) 1.7(4) . . . yes
C(5) C(4) S(10) C(8) 1.9(4) . . . yes
C(6) C(7) S(13) C(9) 1.4(4) . . . yes
C(7) C(6) S(12) C(9) -0.5(4) . . . yes
C(10) N(1) C(10) C(11) 0.1(4) . 2_756 2_756 yes
C(10) N(1) C(13) C(13) -171(1) . . 2_756 yes
C(10) N(1) C(13) C(13) 11(2) . 2_756 . yes
C(10) C(11) C(12) C(11) 0.1(4) . . 2_756 yes
C(11) C(10) N(1) C(13) -177.3(7) . . . yes
C(11) C(10) N(1) C(13) 176.4(8) . . 2_756 yes
C(11) C(10) N(1) C(13) 176.4(8) . . 2_756 yes
